data_7024804
loop_
_publ_author_name
'Askari, Mohammad S.'
'Ottenwaelder, Xavier'

_publ_section_title
;
 Oxygen-atom transfer to a nucleophilic molybdenum complex.
;
_journal_issue 10
_journal_name_full 'Dalton transactions (Cambridge, England : 2003)'
_journal_page_first 2644
_journal_page_last 2650
_journal_paper_doi 10.1039/b921591c
_journal_volume 39
_journal_year 2010
_chemical_compound_source 'Synthesized by the authors. See text'
_chemical_formula_moiety 'C28 H38 Mo2 N2 O'
_chemical_formula_sum 'C28 H38 Mo2 N2 O'
_chemical_formula_weight 610.48
_chemical_name_systematic
;
?
;
_space_group_IT_number 14
_symmetry_cell_setting monoclinic
_symmetry_space_group_name_Hall '-P 2yn'
_symmetry_space_group_name_H-M 'P 1 21/n 1'
_atom_sites_solution_hydrogens geom
_atom_sites_solution_primary direct
_atom_sites_solution_secondary difmap
_audit_creation_method SHELXL-97
_cell_angle_alpha 90
_cell_angle_beta 90.909(1)
_cell_angle_gamma 90
_cell_formula_units_Z 2
_cell_length_a 10.6763(2)
_cell_length_b 8.2508(2)
_cell_length_c 15.6115(3)
_cell_measurement_reflns_used 18719
_cell_measurement_temperature 150
_cell_measurement_theta_max 67.53
_cell_measurement_theta_min 4.14
_cell_volume 1375.01(5)
_computing_cell_refinement 'SAINT V7.34A (Bruker AXS, 2006b)'
_computing_data_collection 'APEX2 v2.1-0 (Bruker AXS, 2006a)'
_computing_data_reduction 'SAINT V7.34A (Bruker AXS, 2006b)'
_computing_molecular_graphics 'SHELXTL v6.12 (Bruker AXS, 2001)'
_computing_publication_material 'UdMX (Maris, 2004)'
_computing_structure_refinement 'SHELXL97 (Sheldrick, 2008)'
_computing_structure_solution 'SHELXS97 (Sheldrick, 2008)'
_diffrn_ambient_temperature 150
_diffrn_detector_area_resol_mean 8.3
_diffrn_measured_fraction_theta_full 0.957
_diffrn_measured_fraction_theta_max 0.958
_diffrn_measurement_device_type 'Bruker Microstar'
_diffrn_measurement_method \w
_diffrn_radiation_monochromator 'Helios optics'
_diffrn_radiation_source 'Rotating Anode'
_diffrn_radiation_type CuK\a
_diffrn_radiation_wavelength 1.54178
_diffrn_reflns_av_R_equivalents 0.046
_diffrn_reflns_av_sigmaI/netI 0.0176
_diffrn_reflns_limit_h_max 12
_diffrn_reflns_limit_h_min -12
_diffrn_reflns_limit_k_max 9
_diffrn_reflns_limit_k_min -9
_diffrn_reflns_limit_l_max 18
_diffrn_reflns_limit_l_min -18
_diffrn_reflns_number 21577
_diffrn_reflns_theta_full 67.80
_diffrn_reflns_theta_max 67.80
_diffrn_reflns_theta_min 7.33
_diffrn_standards_decay_% 9.20
_diffrn_standards_interval_time 900
_diffrn_standards_number 158
_exptl_absorpt_coefficient_mu 7.621
_exptl_absorpt_correction_T_max 0.5435
_exptl_absorpt_correction_T_min 0.4200
_exptl_absorpt_correction_type multi-scan
_exptl_absorpt_process_details 'Sadabs (Sheldrick, 1996)'
_exptl_crystal_colour Purple
_exptl_crystal_density_diffrn 1.475
_exptl_crystal_density_method 'not measured'
_exptl_crystal_description Chunk
_exptl_crystal_F_000 624
_exptl_crystal_size_max 0.13
_exptl_crystal_size_mid 0.08
_exptl_crystal_size_min 0.08
_refine_diff_density_max 0.439
_refine_diff_density_min -0.447
_refine_diff_density_rms 0.075
_refine_ls_extinction_method none
_refine_ls_goodness_of_fit_ref 1.113
_refine_ls_hydrogen_treatment constr
_refine_ls_matrix_type full
_refine_ls_number_parameters 154
_refine_ls_number_reflns 2390
_refine_ls_number_restraints 0
_refine_ls_restrained_S_all 1.113
_refine_ls_R_factor_all 0.0247
_refine_ls_R_factor_gt 0.0247
_refine_ls_shift/su_max 0.002
_refine_ls_shift/su_mean 0.000
_refine_ls_structure_factor_coef Fsqd
_refine_ls_weighting_details 'calc w=1/[\s^2^(Fo^2^)+(0.0369P)^2^+1.2124P] where P=(Fo^2^+2Fc^2^)/3'
_refine_ls_weighting_scheme calc
_refine_ls_wR_factor_gt 0.0659
_refine_ls_wR_factor_ref 0.0659
_reflns_number_gt 2388
_reflns_number_total 2390
_reflns_threshold_expression I>2\s(I)
_cod_data_source_file b921591c.txt
_cod_data_source_block otten3
_cod_depositor_comments
;
The following automatic conversions were performed:

'_symmetry_cell_setting' value 'Monoclinic' changed to 'monoclinic'
according to /home/saulius/struct/CIF-dictionaries/cif_core.dic
dictionary named 'cif_core.dic' version 2.4.2 from
2011-04-26.

'_geom_bond_publ_flag' value 'Y' changed to 'y'
according to /home/saulius/struct/CIF-dictionaries/cif_core.dic
dictionary named 'cif_core.dic' version 2.4.2 from 2011-04-26 (23
times).

'_geom_angle_publ_flag' value 'Y' changed to 'y' according
to /home/saulius/struct/CIF-dictionaries/cif_core.dic dictionary
named 'cif_core.dic' version 2.4.2 from 2011-04-26 (58
times).

'_geom_torsion_publ_flag' value 'Y' changed to 'y' according
to /home/saulius/struct/CIF-dictionaries/cif_core.dic dictionary
named 'cif_core.dic' version 2.4.2 from 2011-04-26 (94 times).

Automatic conversion script
Id: cif_fix_values 1891 2012-01-12 08:04:46Z andrius 
;
_cod_original_sg_symbol_H-M P21/n
_cod_database_code 7024804

loop_
_symmetry_equiv_pos_as_xyz
'x, y, z'
'-x+1/2, y+1/2, -z+1/2'
'-x, -y, -z'
'x-1/2, -y-1/2, z-1/2'

loop_
_atom_site_label
_atom_site_type_symbol
_atom_site_fract_x
_atom_site_fract_y
_atom_site_fract_z
_atom_site_U_iso_or_equiv
_atom_site_adp_type
_atom_site_occupancy
_atom_site_symmetry_multiplicity
_atom_site_calc_flag
_atom_site_refinement_flags
Mo1 Mo 0.912711(15) 0.90345(2) 0.908724(10) 0.01989(10) Uani 1 1 d .
O1 O 1.0000 1.0000 1.0000 0.0255(5) Uani 1 2 d S
N1 N 0.78492(18) 0.8065(2) 0.95156(12) 0.0242(4) Uani 1 1 d .
C1 C 1.0509(2) 0.6976(3) 0.91839(16) 0.0275(5) Uani 1 1 d .
H1 H 1.0490 0.6486 0.9769 0.033 Uiso 1 1 calc R
C2 C 1.1767(2) 0.7597(3) 0.90092(18) 0.0334(6) Uani 1 1 d .
H2 H 1.2198 0.8397 0.9337 0.040 Uiso 1 1 calc R
C3 C 1.2212(3) 0.6851(3) 0.83087(19) 0.0420(7) Uani 1 1 d .
H3 H 1.2999 0.7056 0.8055 0.050 Uiso 1 1 calc R
C4 C 1.1301(3) 0.5696(4) 0.8010(2) 0.0473(8) Uani 1 1 d .
H4 H 1.1383 0.5016 0.7523 0.057 Uiso 1 1 calc R
C5 C 1.0299(3) 0.5737(3) 0.8540(2) 0.0376(6) Uani 1 1 d .
H5 H 0.9580 0.5063 0.8494 0.045 Uiso 1 1 calc R
C6 C 0.9903(3) 1.1233(3) 0.81730(17) 0.0338(6) Uani 1 1 d .
H6 H 1.0533 1.1978 0.8350 0.041 Uiso 1 1 calc R
C7 C 0.8606(3) 1.1411(3) 0.83053(17) 0.0353(6) Uani 1 1 d .
H7 H 0.8212 1.2273 0.8601 0.042 Uiso 1 1 calc R
C8 C 0.8001(3) 1.0065(4) 0.79142(16) 0.0366(6) Uani 1 1 d .
H8 H 0.7123 0.9885 0.7884 0.044 Uiso 1 1 calc R
C9 C 0.8926(3) 0.9042(3) 0.75799(16) 0.0338(6) Uani 1 1 d .
H9 H 0.8786 0.8037 0.7298 0.041 Uiso 1 1 calc R
C10 C 1.0105(3) 0.9783(3) 0.77403(15) 0.0334(6) Uani 1 1 d .
H10 H 1.0931 0.9382 0.7534 0.040 Uiso 1 1 calc R
C11 C 0.6694(2) 0.7280(3) 0.97644(15) 0.0273(5) Uani 1 1 d .
C12 C 0.6476(3) 0.7643(4) 1.07106(18) 0.0457(7) Uani 1 1 d .
H12A H 0.7169 0.7197 1.1056 0.069 Uiso 1 1 calc R
H12B H 0.5687 0.7146 1.0886 0.069 Uiso 1 1 calc R
H12C H 0.6433 0.8818 1.0796 0.069 Uiso 1 1 calc R
C13 C 0.5619(2) 0.7926(4) 0.9204(2) 0.0460(7) Uani 1 1 d .
H13A H 0.5547 0.9101 0.9281 0.069 Uiso 1 1 calc R
H13B H 0.4835 0.7403 0.9368 0.069 Uiso 1 1 calc R
H13C H 0.5786 0.7688 0.8601 0.069 Uiso 1 1 calc R
C14 C 0.6864(3) 0.5465(4) 0.9621(2) 0.0425(7) Uani 1 1 d .
H14A H 0.7026 0.5262 0.9014 0.064 Uiso 1 1 calc R
H14B H 0.6101 0.4893 0.9787 0.064 Uiso 1 1 calc R
H14C H 0.7573 0.5075 0.9970 0.064 Uiso 1 1 calc R

loop_
_atom_site_aniso_label
_atom_site_aniso_U_11
_atom_site_aniso_U_22
_atom_site_aniso_U_33
_atom_site_aniso_U_23
_atom_site_aniso_U_13
_atom_site_aniso_U_12
Mo1 0.01875(14) 0.02170(13) 0.01921(14) 0.00044(5) 0.00011(9) -0.00168(5)
O1 0.0258(11) 0.0247(11) 0.0259(11) -0.0033(9) -0.0012(9) 0.0020(9)
N1 0.0220(9) 0.0269(9) 0.0236(9) 0.0005(7) -0.0013(8) -0.0003(8)
C1 0.0257(12) 0.0275(12) 0.0292(12) 0.0039(9) 0.0018(10) 0.0052(9)
C2 0.0266(12) 0.0317(13) 0.0419(15) 0.0042(11) 0.0016(11) 0.0048(10)
C3 0.0390(15) 0.0386(14) 0.0490(16) 0.0096(12) 0.0181(13) 0.0126(12)
C4 0.068(2) 0.0352(14) 0.0391(16) -0.0041(12) 0.0080(15) 0.0186(14)
C5 0.0433(16) 0.0245(12) 0.0450(16) -0.0015(11) -0.0001(13) 0.0038(11)
C6 0.0397(15) 0.0290(12) 0.0326(14) 0.0108(10) -0.0014(12) -0.0090(11)
C7 0.0440(15) 0.0280(12) 0.0340(13) 0.0073(11) 0.0021(12) 0.0087(11)
C8 0.0301(13) 0.0491(16) 0.0302(13) 0.0159(12) -0.0100(11) -0.0016(12)
C9 0.0473(17) 0.0369(15) 0.0169(12) 0.0027(9) -0.0070(12) -0.0046(10)
C10 0.0379(14) 0.0416(15) 0.0210(11) 0.0090(10) 0.0069(10) 0.0033(11)
C11 0.0200(11) 0.0334(13) 0.0287(12) 0.0020(10) 0.0028(9) -0.0044(9)
C12 0.0412(15) 0.0630(19) 0.0332(14) -0.0033(13) 0.0133(12) -0.0109(14)
C13 0.0226(13) 0.0599(19) 0.0553(18) 0.0165(15) -0.0026(12) -0.0047(12)
C14 0.0401(16) 0.0342(14) 0.0534(18) 0.0024(13) 0.0079(13) -0.0090(12)

loop_
_atom_type_symbol
_atom_type_description
_atom_type_scat_dispersion_real
_atom_type_scat_dispersion_imag
_atom_type_scat_source
C C 0.0181 0.0091 'International Tables Vol C Tables 4.2.6.8 and 6.1.1.4'
H H 0.0000 0.0000 'International Tables Vol C Tables 4.2.6.8 and 6.1.1.4'
N N 0.0311 0.0180 'International Tables Vol C Tables 4.2.6.8 and 6.1.1.4'
O O 0.0492 0.0322 'International Tables Vol C Tables 4.2.6.8 and 6.1.1.4'
Mo Mo -0.0483 2.7339 'International Tables Vol C Tables 4.2.6.8 and 6.1.1.4'

loop_
_geom_angle_atom_site_label_1
_geom_angle_atom_site_label_2
_geom_angle_atom_site_label_3
_geom_angle_site_symmetry_1
_geom_angle
_geom_angle_publ_flag
N1 MO1 O1 . 106.85(6) y
N1 MO1 C1 . 98.39(9) y
O1 MO1 C1 . 87.25(7) y
N1 MO1 C8 . 94.14(9) y
O1 MO1 C8 . 133.42(8) y
C1 MO1 C8 . 130.95(10) y
N1 MO1 C9 . 109.12(10) y
O1 MO1 C9 . 142.74(7) y
C1 MO1 C9 . 96.78(9) y
C8 MO1 C9 . 34.83(10) y
N1 MO1 C7 . 113.73(9) y
O1 MO1 C7 . 98.63(7) y
C1 MO1 C7 . 143.67(9) y
C8 MO1 C7 . 35.08(10) y
C9 MO1 C7 . 57.83(9) y
N1 MO1 C10 . 143.37(9) y
O1 MO1 C10 . 109.51(7) y
C1 MO1 C10 . 87.68(9) y
C8 MO1 C10 . 56.94(9) y
C9 MO1 C10 . 34.31(10) y
C7 MO1 C10 . 56.47(9) y
N1 MO1 C6 . 147.37(9) y
O1 MO1 C6 . 87.70(7) y
C1 MO1 C6 . 111.62(9) y
C8 MO1 C6 . 56.65(10) y
C9 MO1 C6 . 56.32(9) y
C7 MO1 C6 . 33.88(10) y
C10 MO1 C6 . 33.01(9) y
MO1 O1 MO1 3_777 180.000(1) y
C11 N1 MO1 . 172.32(17) y
C5 C1 C2 . 104.4(2) y
C5 C1 MO1 . 113.03(18) y
C2 C1 MO1 . 108.95(16) y
C5 C1 H1 . 110.1 ?
C2 C1 H1 . 110.1 ?
MO1 C1 H1 . 110.1 ?
C3 C2 C1 . 109.1(3) y
C3 C2 H2 . 125.5 ?
C1 C2 H2 . 125.5 ?
C2 C3 C4 . 108.7(3) y
C2 C3 H3 . 125.6 ?
C4 C3 H3 . 125.6 ?
C5 C4 C3 . 108.7(3) y
C5 C4 H4 . 125.6 ?
C3 C4 H4 . 125.6 ?
C4 C5 C1 . 108.9(3) y
C4 C5 H5 . 125.5 ?
C1 C5 H5 . 125.5 ?
C10 C6 C7 . 108.8(2) y
C10 C6 MO1 . 72.81(14) y
C7 C6 MO1 . 69.63(14) y
C10 C6 H6 . 125.6 ?
C7 C6 H6 . 125.6 ?
MO1 C6 H6 . 123.5 ?
C6 C7 C8 . 107.2(2) y
C6 C7 MO1 . 76.49(15) y
C8 C7 MO1 . 71.05(14) y
C6 C7 H7 . 126.4 ?
C8 C7 H7 . 126.4 ?
MO1 C7 H7 . 118.1 ?
C9 C8 C7 . 108.2(2) y
C9 C8 MO1 . 73.55(15) y
C7 C8 MO1 . 73.87(15) y
C9 C8 H8 . 125.9 ?
C7 C8 H8 . 125.9 ?
MO1 C8 H8 . 118.6 ?
C8 C9 C10 . 107.6(2) y
C8 C9 MO1 . 71.62(14) y
C10 C9 MO1 . 76.02(15) y
C8 C9 H9 . 126.2 ?
C10 C9 H9 . 126.2 ?
MO1 C9 H9 . 118.1 ?
C6 C10 C9 . 108.1(2) y
C6 C10 MO1 . 74.19(14) y
C9 C10 MO1 . 69.66(14) y
C6 C10 H10 . 125.8 ?
C9 C10 H10 . 125.8 ?
MO1 C10 H10 . 125.8 ?
N1 C11 C14 . 107.2(2) y
N1 C11 C13 . 108.9(2) y
C14 C11 C13 . 110.4(2) y
N1 C11 C12 . 108.3(2) y
C14 C11 C12 . 110.8(2) y
C13 C11 C12 . 111.2(2) y
C11 C12 H12A . 109.5 ?
C11 C12 H12B . 109.5 ?
H12A C12 H12B . 109.5 ?
C11 C12 H12C . 109.5 ?
H12A C12 H12C . 109.5 ?
H12B C12 H12C . 109.5 ?
C11 C13 H13A . 109.5 ?
C11 C13 H13B . 109.5 ?
H13A C13 H13B . 109.5 ?
C11 C13 H13C . 109.5 ?
H13A C13 H13C . 109.5 ?
H13B C13 H13C . 109.5 ?
C11 C14 H14A . 109.5 ?
C11 C14 H14B . 109.5 ?
H14A C14 H14B . 109.5 ?
C11 C14 H14C . 109.5 ?
H14A C14 H14C . 109.5 ?
H14B C14 H14C . 109.5 ?

loop_
_geom_bond_atom_site_label_1
_geom_bond_atom_site_label_2
_geom_bond_site_symmetry_2
_geom_bond_distance
_geom_bond_publ_flag
Mo1 N1 . 1.7254(19) y
Mo1 O1 . 1.86853(17) y
Mo1 C1 . 2.253(2) y
Mo1 C8 . 2.335(2) y
Mo1 C9 . 2.360(3) y
Mo1 C7 . 2.371(3) y
Mo1 C10 . 2.442(2) y
Mo1 C6 . 2.459(2) y
O1 Mo1 3_777 1.86853(17) y
N1 C11 . 1.452(3) y
C1 C5 . 1.449(4) y
C1 C2 . 1.466(3) y
C1 H1 . 1 ?
C2 C3 . 1.348(4) y
C2 H2 . 0.95 ?
C3 C4 . 1.434(5) y
C3 H3 . 0.95 ?
C4 C5 . 1.363(4) y
C4 H4 . 0.95 ?
C5 H5 . 0.95 ?
C6 C10 . 1.392(4) y
C6 C7 . 1.410(4) y
C6 H6 . 0.95 ?
C7 C8 . 1.419(4) y
C7 H7 . 0.95 ?
C8 C9 . 1.405(4) y
C8 H8 . 0.95 ?
C9 C10 . 1.419(4) y
C9 H9 . 0.95 ?
C10 H10 . 1 ?
C11 C14 . 1.525(4) y
C11 C13 . 1.528(4) y
C11 C12 . 1.528(3) y
C12 H12a . 0.98 ?
C12 H12b . 0.98 ?
C12 H12c . 0.98 ?
C13 H13a . 0.98 ?
C13 H13b . 0.98 ?
C13 H13c . 0.98 ?
C14 H14a . 0.98 ?
C14 H14b . 0.98 ?
C14 H14c . 0.98 ?

loop_
_geom_torsion_atom_site_label_1
_geom_torsion_atom_site_label_2
_geom_torsion_atom_site_label_3
_geom_torsion_atom_site_label_4
_geom_torsion
_geom_torsion_publ_flag
C8 MO1 C1 C5 -27.6(2) y
C9 MO1 C1 C5 -35.2(2) y
C7 MO1 C1 C5 -77.1(2) y
C10 MO1 C1 C5 -68.31(19) y
C6 MO1 C1 C5 -91.5(2) y
N1 MO1 C1 C2 -168.98(18) y
O1 MO1 C1 C2 -62.34(17) y
C8 MO1 C1 C2 88.0(2) y
C9 MO1 C1 C2 80.47(19) y
C7 MO1 C1 C2 38.5(3) y
C10 MO1 C1 C2 47.32(18) y
C6 MO1 C1 C2 24.1(2) y
C5 C1 C2 C3 2.8(3) y
MO1 C1 C2 C3 -118.2(2) y
C1 C2 C3 C4 -1.5(3) y
C2 C3 C4 C5 -0.5(3) y
C3 C4 C5 C1 2.3(3) y
C2 C1 C5 C4 -3.1(3) y
MO1 C1 C5 C4 115.2(2) y
N1 MO1 C6 C10 -109.1(2) y
O1 MO1 C6 C10 132.49(16) y
C1 MO1 C6 C10 46.37(19) y
C8 MO1 C6 C10 -79.30(18) y
C9 MO1 C6 C10 -37.23(16) y
C7 MO1 C6 C10 -118.3(2) y
N1 MO1 C6 C7 9.1(3) y
O1 MO1 C6 C7 -109.23(16) y
C1 MO1 C6 C7 164.65(16) y
C8 MO1 C6 C7 38.98(17) y
C9 MO1 C6 C7 81.05(19) y
C10 MO1 C6 C7 118.3(2) y
C10 C6 C7 C8 -2.2(3) y
MO1 C6 C7 C8 -64.90(17) y
C10 C6 C7 MO1 62.68(18) y
N1 MO1 C7 C6 -174.63(16) y
O1 MO1 C7 C6 72.61(16) y
C1 MO1 C7 C6 -24.5(3) y
C8 MO1 C7 C6 -113.9(2) y
C9 MO1 C7 C6 -76.22(18) y
C10 MO1 C7 C6 -35.13(16) y
N1 MO1 C7 C8 -60.75(18) y
O1 MO1 C7 C8 -173.52(15) y
C1 MO1 C7 C8 89.3(2) y
C9 MO1 C7 C8 37.66(16) y
C10 MO1 C7 C8 78.75(17) y
C6 MO1 C7 C8 113.9(2) y
C6 C7 C8 C9 2.5(3) y
MO1 C7 C8 C9 -66.09(17) y
C6 C7 C8 MO1 68.58(18) y
N1 MO1 C8 C9 -118.10(17) y
O1 MO1 C8 C9 123.95(15) y
C1 MO1 C8 C9 -13.2(2) y
C7 MO1 C8 C9 115.1(2) y
C10 MO1 C8 C9 37.81(16) y
C6 MO1 C8 C9 77.51(17) y
N1 MO1 C8 C7 126.79(16) y
O1 MO1 C8 C7 8.8(2) y
C1 MO1 C8 C7 -128.35(16) y
C9 MO1 C8 C7 -115.1(2) y
C10 MO1 C8 C7 -77.30(17) y
C6 MO1 C8 C7 -37.61(15) y
C7 C8 C9 C10 -1.8(3) y
MO1 C8 C9 C10 -68.13(18) y
C7 C8 C9 MO1 66.30(18) y
N1 MO1 C9 C8 68.63(17) y
O1 MO1 C9 C8 -95.64(19) y
C1 MO1 C9 C8 169.97(16) y
C7 MO1 C9 C8 -37.93(16) y
C10 MO1 C9 C8 -114.3(2) y
C6 MO1 C9 C8 -78.52(17) y
N1 MO1 C9 C10 -177.08(15) y
O1 MO1 C9 C10 18.6(2) y
C1 MO1 C9 C10 -75.74(16) y
C8 MO1 C9 C10 114.3(2) y
C7 MO1 C9 C10 76.36(17) y
C6 MO1 C9 C10 35.77(15) y
C7 C6 C10 C9 1.1(3) y
MO1 C6 C10 C9 61.78(17) y
C7 C6 C10 MO1 -60.68(18) y
C8 C9 C10 C6 0.5(3) y
MO1 C9 C10 C6 -64.71(17) y
C8 C9 C10 MO1 65.17(17) y
N1 MO1 C10 C6 121.36(19) y
O1 MO1 C10 C6 -51.41(17) y
C1 MO1 C10 C6 -137.67(17) y
C8 MO1 C10 C6 78.34(18) y
C9 MO1 C10 C6 116.7(2) y
C7 MO1 C10 C6 36.08(16) y
N1 MO1 C10 C9 4.6(2) y
O1 MO1 C10 C9 -168.15(14) y
C1 MO1 C10 C9 105.59(16) y
C8 MO1 C10 C9 -38.40(16) y
C7 MO1 C10 C9 -80.66(17) y
C6 MO1 C10 C9 -116.7(2) y
